data_1540280
loop_
_publ_author_name
'Klevtsova, R.F.'
'Glinskaya, L.A.'
'Zolotova, E.S.'
'Klevtsov, P.V.'

_publ_section_title
;
 Crystal structure of zirconium molybdate Zr (Mo O4)2
;
_journal_name_full 'Doklady Akademii Nauk SSSR'
_journal_page_first 91
_journal_page_last 95
_journal_volume 305
_journal_year 1989
_chemical_formula_sum 'Mo2 O8 Zr'
_chemical_name_systematic 'Zr (Mo O4)2'
_space_group_IT_number 15
_symmetry_space_group_name_Hall '-C 2yc'
_symmetry_space_group_name_H-M 'C 1 2/c 1'
_cell_angle_alpha 90
_cell_angle_beta 122.32
_cell_angle_gamma 90
_cell_formula_units_Z 4
_cell_length_a 11.433
_cell_length_b 7.935
_cell_length_c 7.46
_cell_volume 571.928
_citation_journal_id_ASTM DANKAS
_cod_data_source_file Klevtsova_DANKAS_1989_813.cif
_cod_data_source_block Mo2O8Zr1
_cod_original_formula_sum 'Mo2 O8 Zr1'
_cod_database_code 1540280

loop_
_symmetry_equiv_pos_as_xyz
x,y,z
-x,y,-z+1/2
-x,-y,-z
x,-y,z-1/2
x+1/2,y+1/2,z
-x+1/2,y+1/2,-z+1/2
-x+1/2,-y+1/2,-z
x+1/2,-y+1/2,z-1/2

loop_
_atom_site_label
_atom_site_type_symbol
_atom_site_fract_x
_atom_site_fract_y
_atom_site_fract_z
_atom_site_occupancy
_atom_site_U_iso_or_equiv
O4 O-2 0.1293 0.4625 0.1677 1 0.0
Zr1 Zr+4 0 -0.0178 0.25 1 0.0
O2 O-2 0.1531 0.1635 0.4378 1 0.0
Mo1 Mo+6 0.2149 0.2793 0.2577 1 0.0
O3 O-2 0.3501 0.3003 0.2119 1 0.0
O1 O-2 0.0921 0.1148 0.0772 1 0.0
